data_8105208
loop_
_publ_author_name
'Wang, Hua-Rui'

_publ_section_title
;
 Crystal structure of
 poly[diaqua-(\m3-fumarato)-(\m3-maleato)-(\m4-1,2,4,5-tetrakis((1H-1,2,4-triazol-1-yl)methyl)benzene)tetracadmium(II)]
 dihydrate, C34H32N12O9Cd4
;
_journal_issue 2
_journal_name_full 'Zeitschrift f\"ur Kristallographie - New Crystal Structures'
_journal_page_first 293
_journal_page_last 295
_journal_paper_doi 10.1515/ncrs-2021-0475
_journal_volume 237
_journal_year 2022
_chemical_formula_moiety 'C34 H30 Cd4 N12 O18, H2 O'
_chemical_formula_sum 'C34 H32 Cd4 N12 O19'
_chemical_formula_weight 1362.31
_space_group_crystal_system triclinic
_space_group_IT_number 2
_space_group_name_Hall '-P 1'
_space_group_name_H-M_alt 'P -1'
_atom_sites_solution_hydrogens mixed
_atom_sites_solution_primary direct
_cell_angle_alpha 94.35(3)
_cell_angle_beta 96.80(3)
_cell_angle_gamma 93.35(3)
_cell_formula_units_Z 1
_cell_length_a 9.894(2)
_cell_length_b 9.942(2)
_cell_length_c 10.896(2)
_cell_measurement_reflns_used 3101
_cell_measurement_temperature 293(2)
_cell_measurement_theta_max 27.8724
_cell_measurement_theta_min 1.887
_cell_volume 1058.7(4)
_computing_molecular_graphics 'Olex2 1.5-alpha (Dolomanov et al., 2009)'
_computing_publication_material 'Olex2 1.5-alpha (Dolomanov et al., 2009)'
_computing_structure_refinement 'SHELXL 2014/7 (Sheldrick, 2015)'
_computing_structure_solution 'SHELXS  (Sheldrick, 2008)'
_diffrn_ambient_temperature 293(2)
_diffrn_measured_fraction_theta_full 0.992
_diffrn_measured_fraction_theta_max 0.989
_diffrn_measurement_device_type 'Rigaku Saturn 724 CCD'
_diffrn_measurement_method '\w scans'
_diffrn_radiation_monochromator graphite
_diffrn_radiation_type MoK\a
_diffrn_radiation_wavelength 0.71073
_diffrn_reflns_av_R_equivalents 0.0245
_diffrn_reflns_av_unetI/netI 0.0302
_diffrn_reflns_Laue_measured_fraction_full 0.992
_diffrn_reflns_Laue_measured_fraction_max 0.989
_diffrn_reflns_limit_h_max 13
_diffrn_reflns_limit_h_min -13
_diffrn_reflns_limit_k_max 13
_diffrn_reflns_limit_k_min -13
_diffrn_reflns_limit_l_max 14
_diffrn_reflns_limit_l_min -14
_diffrn_reflns_number 12985
_diffrn_reflns_point_group_measured_fraction_full 0.992
_diffrn_reflns_point_group_measured_fraction_max 0.989
_diffrn_reflns_theta_full 25.242
_diffrn_reflns_theta_max 27.881
_diffrn_reflns_theta_min 2.059
_exptl_absorpt_coefficient_mu 2.076
_exptl_absorpt_correction_T_max 0.7458
_exptl_absorpt_correction_T_min 0.6142
_exptl_absorpt_correction_type multi-scan
_exptl_absorpt_process_details SADABS
_exptl_crystal_colour colourless
_exptl_crystal_colour_primary colourless
_exptl_crystal_density_diffrn 2.137
_exptl_crystal_density_method 'not measured'
_exptl_crystal_description block
_exptl_crystal_F_000 664
_exptl_crystal_size_max 0.26
_exptl_crystal_size_mid 0.21
_exptl_crystal_size_min 0.15
_refine_diff_density_max 1.603
_refine_diff_density_min -0.954
_refine_diff_density_rms 0.098
_refine_ls_extinction_coef .
_refine_ls_extinction_method none
_refine_ls_goodness_of_fit_ref 1.062
_refine_ls_hydrogen_treatment constr
_refine_ls_matrix_type full
_refine_ls_number_parameters 316
_refine_ls_number_reflns 4985
_refine_ls_number_restraints 1
_refine_ls_restrained_S_all 1.082
_refine_ls_R_factor_all 0.0477
_refine_ls_R_factor_gt 0.0406
_refine_ls_shift/su_max 0.001
_refine_ls_shift/su_mean 0.000
_refine_ls_structure_factor_coef Fsqd
_refine_ls_weighting_details 'w=1/[\s^2^(Fo^2^)+(0.0418P)^2^+1.8511P] where P=(Fo^2^+2Fc^2^)/3'
_refine_ls_weighting_scheme calc
_refine_ls_wR_factor_gt 0.0933
_refine_ls_wR_factor_ref 0.0984
_reflns_Friedel_coverage 0.000
_reflns_Friedel_fraction_full .
_reflns_Friedel_fraction_max .
_reflns_number_gt 4319
_reflns_number_total 4985
_reflns_threshold_expression 'I > 2\s(I)'
_cod_data_source_file suppl_j_ncrs-2021-0475_suppl.cif
_cod_data_source_block c
_cod_database_code 8105208
_shelx_space_group_comment
;
The symmetry employed for this shelxl refinement is uniquely defined
by the following loop, which should always be used as a source of
symmetry information in preference to the above space-group names.
They are only intended as comments.
;
_shelx_estimated_absorpt_t_max 0.746
_shelx_estimated_absorpt_t_min 0.614
_olex2_refinement_description
;
1. Fixed Uiso
 At 1.2 times of:
  All C(H) groups, All C(H,H) groups
 At 1.5 times of:
  All O(H,H) groups
2. Restrained distances
 Cd2-H12a \\sim Cd2-H12b
 with sigma of 0.02
3. Others
 Fixed Sof: O9(0.5) H9a(0.5) H9b(0.5)
4.a Riding coordinates:
 O12(H12a,H12b), O9(H9a,H9b)
4.b Secondary CH2 refined with riding coordinates:
 C7(H7a,H7b), C10(H10a,H10b)
4.c Aromatic/amide H refined with riding coordinates:
 C4(H4), C5(H5), C6(H6), C8(H8), C11(H11), C12(H12), C26(H26), C29(H29),
 C31(H31)
;

loop_
_space_group_symop_operation_xyz
'x, y, z'
'-x, -y, -z'

loop_
_atom_site_label
_atom_site_type_symbol
_atom_site_fract_x
_atom_site_fract_y
_atom_site_fract_z
_atom_site_U_iso_or_equiv
_atom_site_adp_type
_atom_site_occupancy
_atom_site_site_symmetry_order
_atom_site_calc_flag
_atom_site_refinement_flags_posn
_atom_site_refinement_flags_adp
_atom_site_refinement_flags_occupancy
_atom_site_disorder_assembly
_atom_site_disorder_group
Cd1 Cd 0.38499(3) 0.60679(3) 0.26674(3) 0.04006(10) Uani 1 1 d . . . . .
Cd2 Cd 0.57500(3) 0.82836(3) -0.01463(3) 0.04661(11) Uani 1 1 d D . . . .
O1 O 0.4111(3) 0.7063(4) 0.0711(3) 0.0540(8) Uani 1 1 d . . . . .
O2 O 0.2142(4) 0.6124(5) 0.0908(3) 0.0824(14) Uani 1 1 d . . . . .
O3 O 0.4093(3) 0.4703(3) -0.2634(3) 0.0474(7) Uani 1 1 d . . . . .
O4 O 0.5338(3) 0.6431(3) -0.1625(3) 0.0538(8) Uani 1 1 d . . . . .
O5 O 0.3158(4) 0.8051(4) 0.3513(3) 0.0603(9) Uani 1 1 d . . . . .
O6 O 0.4559(4) 0.7031(4) 0.4779(3) 0.0587(9) Uani 1 1 d . . . . .
O7 O 0.3467(5) 1.1137(4) 0.7466(4) 0.0935(16) Uani 1 1 d . . . . .
O8 O 0.4597(4) 0.9954(3) 0.8763(3) 0.0518(8) Uani 1 1 d . . . . .
O12 O 0.7248(4) 0.6799(4) 0.0854(4) 0.0772(12) Uani 1 1 d . . . . .
H12A H 0.7420 0.7300 0.1529 0.116 Uiso 1 1 d DR U . . .
H12B H 0.6860 0.6208 0.1298 0.116 Uiso 1 1 d DR U . . .
N1 N -0.2320(3) -0.0992(3) 0.9098(3) 0.0400(8) Uani 1 1 d . . . . .
N2 N -0.0813(3) 0.0178(3) 0.8250(3) 0.0328(7) Uani 1 1 d . . . . .
N3 N -0.0151(4) -0.0875(4) 0.8704(3) 0.0431(8) Uani 1 1 d . . . . .
N4 N 0.2324(4) 0.4668(4) 0.3446(3) 0.0410(8) Uani 1 1 d . . . . .
N5 N 0.0310(4) 0.3847(4) 0.3897(4) 0.0471(9) Uani 1 1 d . . . . .
N6 N 0.1342(3) 0.3540(3) 0.4759(3) 0.0370(7) Uani 1 1 d . . . . .
C1 C 0.4092(5) 1.0149(5) 0.7678(4) 0.0476(10) Uani 1 1 d . . . . .
C4 C 0.3644(6) 0.9042(5) 0.5557(4) 0.0584(13) Uani 1 1 d . . . . .
H4 H 0.3010 0.9678 0.5384 0.070 Uiso 1 1 calc R U . . .
C5 C 0.4334(5) 0.9124(5) 0.6660(4) 0.0480(10) Uani 1 1 d . . . . .
H5 H 0.5004 0.8522 0.6821 0.058 Uiso 1 1 calc R U . . .
C6 C 0.2374(4) 0.6923(5) -0.1023(4) 0.0471(10) Uani 1 1 d . . . . .
H6 H 0.1568 0.7361 -0.1127 0.056 Uiso 1 1 calc R U . . .
C7 C 0.1074(5) 0.2752(4) 0.5791(4) 0.0461(10) Uani 1 1 d . . . . .
H7A H 0.0433 0.3205 0.6259 0.055 Uiso 1 1 calc R U . . .
H7B H 0.1917 0.2719 0.6339 0.055 Uiso 1 1 calc R U . . .
C8 C -0.1089(4) -0.1541(4) 0.9205(4) 0.0419(9) Uani 1 1 d . . . . .
H8 H -0.0930 -0.2324 0.9600 0.050 Uiso 1 1 calc R U . . .
C10 C -0.0157(4) 0.1127(4) 0.7521(3) 0.0370(8) Uani 1 1 d . . . . .
H10A H 0.0758 0.1389 0.7924 0.044 Uiso 1 1 calc R U . . .
H10B H -0.0662 0.1934 0.7494 0.044 Uiso 1 1 calc R U . . .
C11 C 0.0576(4) 0.0764(4) 0.4190(3) 0.0353(8) Uani 1 1 d . . . . .
H11 H 0.0974 0.1286 0.3638 0.042 Uiso 1 1 calc R U . . .
C12 C 0.0959(4) 0.4513(4) 0.3138(4) 0.0416(9) Uani 1 1 d . . . . .
H12 H 0.0517 0.4855 0.2438 0.050 Uiso 1 1 calc R U . . .
C23 C 0.0503(4) 0.1323(4) 0.5380(3) 0.0331(8) Uani 1 1 d . . . . .
C24 C -0.0077(4) 0.0545(4) 0.6208(3) 0.0312(7) Uani 1 1 d . . . . .
C25 C 0.2921(4) 0.6688(4) 0.0268(4) 0.0399(9) Uani 1 1 d . . . . .
C26 C -0.2103(4) 0.0081(4) 0.8486(3) 0.0347(8) Uani 1 1 d . . . . .
H26 H -0.2755 0.0681 0.8254 0.042 Uiso 1 1 calc R U . . .
C27 C 0.4213(4) 0.5867(4) -0.2082(3) 0.0391(9) Uani 1 1 d . . . . .
C29 C 0.2924(5) 0.6568(5) -0.2033(4) 0.0463(10) Uani 1 1 d . . . . .
H29 H 0.2467 0.6774 -0.2784 0.056 Uiso 1 1 calc R U . . .
C30 C 0.3822(5) 0.7974(5) 0.4556(4) 0.0455(10) Uani 1 1 d . . . . .
C31 C 0.2518(4) 0.4028(4) 0.4478(4) 0.0416(9) Uani 1 1 d . . . . .
H31 H 0.3361 0.3940 0.4931 0.050 Uiso 1 1 calc R U . . .
O9 O 0.0447(13) 0.4372(13) -0.0431(14) 0.148(5) Uani 0.5 1 d . . P A -1
H9A H -0.0326 0.3931 -0.0537 0.222 Uiso 0.5 1 d R U P A -1
H9B H 0.0959 0.3873 -0.0812 0.222 Uiso 0.5 1 d R U P A -1

loop_
_atom_site_aniso_label
_atom_site_aniso_U_11
_atom_site_aniso_U_22
_atom_site_aniso_U_33
_atom_site_aniso_U_23
_atom_site_aniso_U_13
_atom_site_aniso_U_12
Cd1 0.04151(17) 0.04732(19) 0.03193(16) 0.00026(12) 0.00982(12) 0.00101(13)
Cd2 0.0491(2) 0.03775(18) 0.0567(2) -0.00024(14) 0.02671(15) -0.00174(13)
O1 0.0462(17) 0.075(2) 0.0397(17) 0.0110(15) 0.0073(14) -0.0125(16)
O2 0.063(2) 0.134(4) 0.046(2) 0.024(2) 0.0050(17) -0.039(2)
O3 0.0526(18) 0.0411(16) 0.0485(17) -0.0045(13) 0.0113(14) 0.0035(13)
O4 0.0460(17) 0.057(2) 0.0563(19) -0.0118(15) 0.0083(15) 0.0049(15)
O5 0.087(3) 0.058(2) 0.0345(16) 0.0002(14) -0.0036(16) 0.0219(18)
O6 0.063(2) 0.063(2) 0.0461(18) -0.0098(15) -0.0099(16) 0.0195(17)
O7 0.119(4) 0.079(3) 0.077(3) -0.014(2) -0.018(3) 0.058(3)
O8 0.068(2) 0.0511(18) 0.0353(16) -0.0023(13) 0.0053(14) 0.0050(15)
O12 0.072(3) 0.089(3) 0.069(3) 0.030(2) 0.001(2) -0.019(2)
N1 0.0394(18) 0.0410(19) 0.0428(19) 0.0098(15) 0.0143(15) 0.0030(14)
N2 0.0340(16) 0.0386(17) 0.0264(15) 0.0040(13) 0.0064(12) 0.0026(13)
N3 0.0415(18) 0.054(2) 0.0384(18) 0.0117(16) 0.0115(15) 0.0140(16)
N4 0.0432(19) 0.0429(19) 0.0378(18) 0.0070(15) 0.0088(15) -0.0020(15)
N5 0.0390(19) 0.051(2) 0.052(2) 0.0135(17) 0.0025(16) -0.0005(16)
N6 0.0449(18) 0.0320(16) 0.0328(17) 0.0033(13) 0.0023(14) -0.0034(14)
C1 0.052(3) 0.054(3) 0.037(2) 0.0033(19) 0.0015(19) 0.012(2)
C4 0.075(3) 0.057(3) 0.042(3) -0.002(2) -0.004(2) 0.021(3)
C5 0.059(3) 0.045(2) 0.040(2) 0.0000(18) 0.008(2) 0.012(2)
C6 0.037(2) 0.060(3) 0.047(2) 0.011(2) 0.0087(18) 0.0125(19)
C7 0.069(3) 0.038(2) 0.031(2) 0.0018(16) 0.0081(19) -0.009(2)
C8 0.050(2) 0.044(2) 0.036(2) 0.0104(17) 0.0138(18) 0.0150(19)
C10 0.043(2) 0.039(2) 0.0287(18) 0.0006(15) 0.0104(16) -0.0074(16)
C11 0.041(2) 0.037(2) 0.0295(18) 0.0048(15) 0.0112(15) -0.0051(16)
C12 0.042(2) 0.040(2) 0.042(2) 0.0096(18) -0.0006(18) 0.0046(17)
C23 0.0371(19) 0.0322(18) 0.0305(18) 0.0040(14) 0.0071(15) -0.0014(15)
C24 0.0318(17) 0.0343(19) 0.0272(17) -0.0013(14) 0.0063(14) -0.0006(14)
C25 0.040(2) 0.042(2) 0.038(2) -0.0023(17) 0.0121(17) 0.0047(17)
C26 0.0331(18) 0.038(2) 0.0344(19) 0.0048(16) 0.0089(15) 0.0053(15)
C27 0.046(2) 0.047(2) 0.0264(18) 0.0039(16) 0.0096(16) 0.0075(18)
C29 0.047(2) 0.052(3) 0.041(2) 0.0114(19) 0.0046(19) 0.0109(19)
C30 0.056(3) 0.044(2) 0.037(2) 0.0023(18) 0.0092(19) 0.009(2)
C31 0.039(2) 0.044(2) 0.040(2) 0.0038(17) 0.0012(17) -0.0035(17)
O9 0.099(9) 0.135(11) 0.216(16) 0.045(11) 0.026(9) 0.013(7)

loop_
_atom_type_symbol
_atom_type_description
_atom_type_scat_dispersion_real
_atom_type_scat_dispersion_imag
_atom_type_scat_source
C C 0.0033 0.0016 'International Tables Vol C Tables 4.2.6.8 and 6.1.1.4'
H H 0.0000 0.0000 'International Tables Vol C Tables 4.2.6.8 and 6.1.1.4'
Cd Cd -0.8075 1.2024 'International Tables Vol C Tables 4.2.6.8 and 6.1.1.4'
N N 0.0061 0.0033 'International Tables Vol C Tables 4.2.6.8 and 6.1.1.4'
O O 0.0106 0.0060 'International Tables Vol C Tables 4.2.6.8 and 6.1.1.4'

loop_
_geom_angle_atom_site_label_1
_geom_angle_atom_site_label_2
_geom_angle_atom_site_label_3
_geom_angle
_geom_angle_site_symmetry_1
_geom_angle_site_symmetry_3
O1 Cd1 C30 111.91(13) . .
O2 Cd1 O1 52.57(11) . .
O2 Cd1 O6 143.46(15) . .
O2 Cd1 C30 116.89(16) . .
O3 Cd1 O1 88.61(12) 2_665 .
O3 Cd1 O2 126.14(14) 2_665 .
O3 Cd1 O5 131.56(13) 2_665 .
O3 Cd1 O6 88.82(12) 2_665 .
O3 Cd1 N4 114.64(12) 2_665 .
O3 Cd1 C30 111.41(13) 2_665 .
O5 Cd1 O1 91.33(12) . .
O5 Cd1 O2 89.90(15) . .
O5 Cd1 O6 55.07(11) . .
O5 Cd1 C30 27.64(12) . .
O6 Cd1 O1 128.89(13) . .
O6 Cd1 C30 27.43(12) . .
N4 Cd1 O1 138.30(12) . .
N4 Cd1 O2 86.48(13) . .
N4 Cd1 O5 96.69(14) . .
N4 Cd1 O6 87.68(13) . .
N4 Cd1 C30 92.04(14) . .
O1 Cd2 O4 80.30(12) . .
O1 Cd2 O8 106.21(12) . 1_554
O1 Cd2 O12 83.49(13) . .
O4 Cd2 O8 100.36(11) . 1_554
O4 Cd2 O12 81.85(14) . .
O8 Cd2 O1 86.49(13) 2_676 .
O8 Cd2 O4 161.51(12) 2_676 .
O8 Cd2 O8 70.92(12) 2_676 1_554
O8 Cd2 O12 170.26(12) 1_554 .
O8 Cd2 O12 109.58(14) 2_676 .
N1 Cd2 O1 165.00(13) 1_664 .
N1 Cd2 O4 92.79(12) 1_664 .
N1 Cd2 O8 88.05(12) 1_664 1_554
N1 Cd2 O8 102.92(13) 1_664 2_676
N1 Cd2 O12 82.36(13) 1_664 .
Cd2 O1 Cd1 138.28(14) . .
C25 O1 Cd1 92.4(3) . .
C25 O1 Cd2 129.3(3) . .
C25 O2 Cd1 94.6(3) . .
C27 O3 Cd1 109.0(3) . 2_665
C27 O4 Cd2 127.7(3) . .
C30 O5 Cd1 94.5(3) . .
C30 O6 Cd1 88.1(3) . .
Cd2 O8 Cd2 109.08(12) 2_676 1_556
C1 O8 Cd2 111.1(3) . 2_676
C1 O8 Cd2 139.8(3) . 1_556
Cd2 O12 H12A 95.1 . .
Cd2 O12 H12B 115.5 . .
H12A O12 H12B 86.0 . .
C8 N1 Cd2 128.0(3) . 1_446
C26 N1 Cd2 128.8(3) . 1_446
C26 N1 C8 103.2(3) . .
N3 N2 C10 121.4(3) . .
C26 N2 N3 109.4(3) . .
C26 N2 C10 128.9(3) . .
C8 N3 N2 103.2(3) . .
C12 N4 Cd1 128.1(3) . .
C31 N4 Cd1 127.6(3) . .
C31 N4 C12 103.0(3) . .
C12 N5 N6 102.6(3) . .
N5 N6 C7 121.5(3) . .
C31 N6 N5 109.9(3) . .
C31 N6 C7 128.7(4) . .
O7 C1 O8 121.5(4) . .
O7 C1 C5 121.6(4) . .
O8 C1 C5 116.9(4) . .
C5 C4 H4 118.4 . .
C5 C4 C30 123.2(5) . .
C30 C4 H4 118.4 . .
C1 C5 H5 118.6 . .
C4 C5 C1 122.8(4) . .
C4 C5 H5 118.6 . .
C25 C6 H6 117.0 . .
C29 C6 H6 117.0 . .
C29 C6 C25 126.1(4) . .
N6 C7 H7A 108.9 . .
N6 C7 H7B 108.9 . .
N6 C7 C23 113.2(3) . .
H7A C7 H7B 107.8 . .
C23 C7 H7A 108.9 . .
C23 C7 H7B 108.9 . .
N1 C8 H8 122.9 . .
N3 C8 N1 114.1(4) . .
N3 C8 H8 122.9 . .
N2 C10 H10A 109.1 . .
N2 C10 H10B 109.1 . .
N2 C10 C24 112.6(3) . .
H10A C10 H10B 107.8 . .
C24 C10 H10A 109.1 . .
C24 C10 H10B 109.1 . .
C23 C11 H11 118.9 . .
C24 C11 H11 118.9 2_556 .
C24 C11 C23 122.3(3) 2_556 .
N4 C12 H12 122.7 . .
N5 C12 N4 114.6(4) . .
N5 C12 H12 122.7 . .
C11 C23 C7 120.9(3) . .
C11 C23 C24 119.1(3) . .
C24 C23 C7 120.0(3) . .
C11 C24 C10 121.2(3) 2_556 .
C11 C24 C23 118.7(3) 2_556 .
C23 C24 C10 120.2(3) . .
O1 C25 C6 121.9(4) . .
O2 C25 O1 120.3(4) . .
O2 C25 C6 117.8(4) . .
N1 C26 N2 110.0(3) . .
N1 C26 H26 125.0 . .
N2 C26 H26 125.0 . .
O3 C27 C29 116.0(4) . .
O4 C27 O3 122.7(4) . .
O4 C27 C29 121.2(4) . .
C6 C29 C27 126.0(4) . .
C6 C29 H29 117.0 . .
C27 C29 H29 117.0 . .
O5 C30 Cd1 57.9(2) . .
O5 C30 C4 117.1(4) . .
O6 C30 Cd1 64.4(2) . .
O6 C30 O5 122.3(4) . .
O6 C30 C4 120.6(4) . .
C4 C30 Cd1 173.7(4) . .
N4 C31 H31 125.0 . .
N6 C31 N4 109.9(4) . .
N6 C31 H31 125.0 . .
H9A O9 H9B 104.5 . .

loop_
_geom_bond_atom_site_label_1
_geom_bond_atom_site_label_2
_geom_bond_distance
_geom_bond_site_symmetry_2
Cd1 O1 2.451(3) .
Cd1 O2 2.407(4) .
Cd1 O3 2.220(3) 2_665
Cd1 O5 2.288(3) .
Cd1 O6 2.431(3) .
Cd1 N4 2.275(3) .
Cd1 C30 2.694(4) .
Cd2 O1 2.297(3) .
Cd2 O4 2.336(3) .
Cd2 O8 2.292(3) 2_676
Cd2 O8 2.381(3) 1_554
Cd2 O12 2.384(4) .
Cd2 N1 2.268(3) 1_664
O1 C25 1.243(5) .
O2 C25 1.238(5) .
O3 Cd1 2.220(3) 2_665
O3 C27 1.255(5) .
O4 C27 1.247(5) .
O5 C30 1.254(5) .
O6 C30 1.242(5) .
O7 C1 1.213(6) .
O8 Cd2 2.381(3) 1_556
O8 Cd2 2.292(3) 2_676
O8 C1 1.262(5) .
O12 H12A 0.8501 .
O12 H12B 0.8875 .
N1 Cd2 2.268(3) 1_446
N1 C8 1.360(5) .
N1 C26 1.321(5) .
N2 N3 1.360(5) .
N2 C10 1.451(5) .
N2 C26 1.331(5) .
N3 C8 1.304(5) .
N4 C12 1.349(5) .
N4 C31 1.333(5) .
N5 N6 1.368(5) .
N5 C12 1.302(6) .
N6 C7 1.459(5) .
N6 C31 1.313(5) .
C1 C5 1.498(6) .
C4 H4 0.9300 .
C4 C5 1.305(6) .
C4 C30 1.496(6) .
C5 H5 0.9300 .
C6 H6 0.9300 .
C6 C25 1.486(6) .
C6 C29 1.318(6) .
C7 H7A 0.9700 .
C7 H7B 0.9700 .
C7 C23 1.512(5) .
C8 H8 0.9300 .
C10 H10A 0.9700 .
C10 H10B 0.9700 .
C10 C24 1.515(5) .
C11 H11 0.9300 .
C11 C23 1.384(5) .
C11 C24 1.383(5) 2_556
C12 H12 0.9300 .
C23 C24 1.385(5) .
C24 C11 1.383(5) 2_556
C26 H26 0.9300 .
C27 C29 1.494(6) .
C29 H29 0.9300 .
C31 H31 0.9300 .
O9 H9A 0.8501 .
O9 H9B 0.8499 .

loop_
_geom_hbond_atom_site_label_D
_geom_hbond_atom_site_label_H
_geom_hbond_atom_site_label_A
_geom_hbond_distance_DH
_geom_hbond_distance_HA
_geom_hbond_distance_DA
_geom_hbond_angle_DHA
_geom_hbond_site_symmetry_A
O12 H12A O7 0.85 2.12 2.822(6) 139.2 2_676
O9 H9A O2 0.85 1.79 2.564(13) 150.2 2_565
O9 H9B O12 0.85 1.94 2.691(13) 147.5 2_665

loop_
_geom_torsion_atom_site_label_1
_geom_torsion_atom_site_label_2
_geom_torsion_atom_site_label_3
_geom_torsion_atom_site_label_4
_geom_torsion
_geom_torsion_site_symmetry_1
_geom_torsion_site_symmetry_2
_geom_torsion_site_symmetry_3
_geom_torsion_site_symmetry_4
Cd1 O1 C25 O2 4.4(5) . . . .
Cd1 O1 C25 C6 -177.1(4) . . . .
Cd1 O2 C25 O1 -4.5(5) . . . .
Cd1 O2 C25 C6 176.9(3) . . . .
Cd1 O3 C27 O4 -1.3(5) 2_665 . . .
Cd1 O3 C27 C29 176.9(3) 2_665 . . .
Cd1 O5 C30 O6 1.7(5) . . . .
Cd1 O5 C30 C4 -175.6(4) . . . .
Cd1 O6 C30 O5 -1.6(5) . . . .
Cd1 O6 C30 C4 175.7(4) . . . .
Cd1 N4 C12 N5 -167.0(3) . . . .
Cd1 N4 C31 N6 167.2(3) . . . .
Cd2 O1 C25 O2 -174.2(4) . . . .
Cd2 O1 C25 C6 4.3(6) . . . .
Cd2 O4 C27 O3 -162.4(3) . . . .
Cd2 O4 C27 C29 19.5(6) . . . .
Cd2 O8 C1 O7 -2.8(7) 2_676 . . .
Cd2 O8 C1 O7 174.6(4) 1_556 . . .
Cd2 O8 C1 C5 -7.0(8) 1_556 . . .
Cd2 O8 C1 C5 175.6(3) 2_676 . . .
Cd2 N1 C8 N3 -178.0(3) 1_446 . . .
Cd2 N1 C26 N2 177.5(3) 1_446 . . .
O3 C27 C29 C6 115.8(5) . . . .
O4 C27 C29 C6 -66.0(7) . . . .
O7 C1 C5 C4 -16.6(9) . . . .
O8 C1 C5 C4 165.1(5) . . . .
N2 N3 C8 N1 0.3(5) . . . .
N2 C10 C24 C11 -0.9(5) . . . 2_556
N2 C10 C24 C23 179.1(3) . . . .
N3 N2 C10 C24 75.7(4) . . . .
N3 N2 C26 N1 0.8(5) . . . .
N5 N6 C7 C23 64.2(5) . . . .
N5 N6 C31 N4 0.2(5) . . . .
N6 N5 C12 N4 -0.4(5) . . . .
N6 C7 C23 C11 15.3(6) . . . .
N6 C7 C23 C24 -166.0(4) . . . .
C5 C4 C30 O5 -175.8(5) . . . .
C5 C4 C30 O6 6.8(9) . . . .
C7 N6 C31 N4 178.7(4) . . . .
C7 C23 C24 C10 0.8(6) . . . .
C7 C23 C24 C11 -179.2(4) . . . 2_556
C8 N1 C26 N2 -0.6(4) . . . .
C10 N2 N3 C8 -175.1(3) . . . .
C10 N2 C26 N1 174.7(3) . . . .
C11 C23 C24 C10 179.4(4) . . . .
C11 C23 C24 C11 -0.6(6) . . . 2_556
C12 N4 C31 N6 -0.5(5) . . . .
C12 N5 N6 C7 -178.5(4) . . . .
C12 N5 N6 C31 0.1(5) . . . .
C24 C11 C23 C7 179.2(4) 2_556 . . .
C24 C11 C23 C24 0.6(6) 2_556 . . .
C25 C6 C29 C27 -0.4(8) . . . .
C26 N1 C8 N3 0.1(5) . . . .
C26 N2 N3 C8 -0.7(4) . . . .
C26 N2 C10 C24 -97.5(5) . . . .
C29 C6 C25 O1 53.7(7) . . . .
C29 C6 C25 O2 -127.7(6) . . . .
C30 C4 C5 C1 -176.4(5) . . . .
C31 N4 C12 N5 0.6(5) . . . .
C31 N6 C7 C23 -114.2(5) . . . .
